data_4513614
loop_
_publ_author_name
'Husain, Ahmad'
'Parveen, Rumana'
'Dastidar, Parthasarathi'

_publ_section_title
;
 New Series of ZnII/CdIIMixed Ligand Coordination Polymers: Toward the
 Design of Metallogels
;
_journal_issue 10
_journal_name_full 'Crystal Growth &amp; Design'
_journal_page_first 5075
_journal_paper_doi 10.1021/acs.cgd.5b01044
_journal_volume 15
_journal_year 2015
_chemical_formula_moiety 'C40 H26 N6 O10 Zn2, H2 O'
_chemical_formula_sum 'C40 H28 N6 O11 Zn2'
_chemical_formula_weight 899.42
_space_group_crystal_system triclinic
_space_group_IT_number 2
_space_group_name_Hall '-P 1'
_space_group_name_H-M_alt 'P -1'
_symmetry_space_group_name_Hall '-P 1'
_symmetry_space_group_name_H-M 'P -1'
_atom_sites_solution_hydrogens mixed
_audit_creation_method SHELXL-2014/7
_cell_angle_alpha 89.300(5)
_cell_angle_beta 84.163(5)
_cell_angle_gamma 67.577(4)
_cell_formula_units_Z 2
_cell_length_a 7.950(3)
_cell_length_b 9.073(3)
_cell_length_c 27.881(10)
_cell_measurement_reflns_used 4394
_cell_measurement_temperature 296(2)
_cell_measurement_theta_max 21.93
_cell_measurement_theta_min 2.43
_cell_volume 1848.6(11)
_computing_cell_refinement 'Bruker SAINT'
_computing_data_collection 'Bruker APEX2'
_computing_data_reduction 'Bruker SAINT'
_computing_structure_refinement 'SHELXL-2014/7 (Sheldrick, 2014)'
_computing_structure_solution 'SHELXS-97 (Sheldrick 2008)'
_diffrn_ambient_temperature 296(2)
_diffrn_measured_fraction_theta_full 0.999
_diffrn_measured_fraction_theta_max 0.998
_diffrn_measurement_device_type 'Bruker APEX-II CCD'
_diffrn_measurement_method '\f and \w scans'
_diffrn_radiation_type MoK\a
_diffrn_radiation_wavelength 0.71073
_diffrn_reflns_av_R_equivalents 0.0807
_diffrn_reflns_av_unetI/netI 0.0752
_diffrn_reflns_laue_measured_fraction_full 0.999
_diffrn_reflns_laue_measured_fraction_max 0.998
_diffrn_reflns_limit_h_max 9
_diffrn_reflns_limit_h_min -9
_diffrn_reflns_limit_k_max 11
_diffrn_reflns_limit_k_min -11
_diffrn_reflns_limit_l_max 34
_diffrn_reflns_limit_l_min -34
_diffrn_reflns_number 32078
_diffrn_reflns_point_group_measured_fraction_full 0.999
_diffrn_reflns_point_group_measured_fraction_max 0.998
_diffrn_reflns_theta_full 25.242
_diffrn_reflns_theta_max 26.372
_diffrn_reflns_theta_min 2.204
_exptl_absorpt_coefficient_mu 1.371
_exptl_absorpt_correction_type multi-scan
_exptl_absorpt_process_details sadabs
_exptl_crystal_colour yellow
_exptl_crystal_density_diffrn 1.616
_exptl_crystal_description BLOCK
_exptl_crystal_F_000 916
_exptl_crystal_size_max 0.331
_exptl_crystal_size_mid 0.244
_exptl_crystal_size_min 0.160
_exptl_transmission_factor_max 0.7457
_exptl_transmission_factor_min 0.6598
_refine_diff_density_max 0.999
_refine_diff_density_min -0.505
_refine_diff_density_rms 0.085
_refine_ls_extinction_method none
_refine_ls_goodness_of_fit_ref 1.046
_refine_ls_hydrogen_treatment mixed
_refine_ls_matrix_type full
_refine_ls_number_parameters 538
_refine_ls_number_reflns 7525
_refine_ls_number_restraints 152
_refine_ls_restrained_S_all 1.036
_refine_ls_R_factor_all 0.0926
_refine_ls_R_factor_gt 0.0574
_refine_ls_shift/su_max 0.001
_refine_ls_shift/su_mean 0.000
_refine_ls_structure_factor_coef Fsqd
_refine_ls_weighting_details 'w=1/[\s^2^(Fo^2^)+(0.0631P)^2^+0.7193P] where P=(Fo^2^+2Fc^2^)/3'
_refine_ls_weighting_scheme calc
_refine_ls_wR_factor_gt 0.1318
_refine_ls_wR_factor_ref 0.1426
_reflns_Friedel_coverage 0.000
_reflns_number_gt 5160
_reflns_number_total 7525
_reflns_threshold_expression 'I > 2\s(I)'
_cod_data_source_file cg5b01044_si_009.cif
_cod_data_source_block CP8
_cod_depositor_comments 'Adding full bibliography for 4513613--4513620.cif.'
_cod_original_cell_volume 1848.7(12)
_cod_database_code 4513614
_shelx_shelxl_version_number 2014/7
_shelx_space_group_comment
;
The symmetry employed for this shelxl refinement is uniquely defined
by the following loop, which should always be used as a source of
symmetry information in preference to the above space-group names.
They are only intended as comments.
;
_shelx_estimated_absorpt_t_min 0.660
_shelx_estimated_absorpt_t_max 0.810

loop_
_space_group_symop_operation_xyz
'x, y, z'
'-x, -y, -z'

loop_
_atom_site_label
_atom_site_type_symbol
_atom_site_fract_x
_atom_site_fract_y
_atom_site_fract_z
_atom_site_U_iso_or_equiv
_atom_site_adp_type
_atom_site_occupancy
_atom_site_site_symmetry_order
_atom_site_calc_flag
_atom_site_refinement_flags_posn
_atom_site_refinement_flags_adp
Zn2 Zn 0.91718(7) 0.24192(6) 0.49259(2) 0.03430(16) Uani 1 1 d . U
Zn1 Zn 0.55962(7) 0.13915(6) 0.03992(2) 0.03463(16) Uani 1 1 d . U
O8 O 0.1908(4) 0.9133(3) 0.48244(10) 0.0356(7) Uani 1 1 d . U
O5 O 0.4491(4) 0.2943(3) -0.00677(10) 0.0413(8) Uani 1 1 d . U
O3 O -0.2186(4) 0.9644(3) 0.01092(11) 0.0399(8) Uani 1 1 d . U
O2 O -0.3578(4) 0.9430(3) -0.05226(10) 0.0377(7) Uani 1 1 d . U
O9 O 0.1588(4) 1.1484(3) 0.51363(11) 0.0380(7) Uani 1 1 d . U
O4 O 0.3279(4) 0.4854(4) 0.04939(11) 0.0469(8) Uani 1 1 d . U
O6 O 0.7569(4) 0.4541(4) 0.51269(12) 0.0474(9) Uani 1 1 d . U
N3 N 0.6388(5) 0.1607(4) 0.10416(12) 0.0334(8) Uani 1 1 d . U
N4 N 0.8929(5) 0.2521(4) 0.42053(12) 0.0359(9) Uani 1 1 d . U
O11 O 0.7497(5) 1.2160(4) 0.91258(13) 0.0552(9) Uani 1 1 d D .
H11A H 0.731(7) 1.306(4) 0.9258(18) 0.083 Uiso 1 1 d D U
H11B H 0.672(6) 1.186(6) 0.9287(18) 0.083 Uiso 1 1 d D U
O1 O 0.0658(5) 0.2547(4) -0.35677(12) 0.0676(11) Uani 1 1 d . U
H1 H -0.0033 0.3166 -0.3745 0.081 Uiso 1 1 calc R U
N5 N 0.5659(5) 1.0291(5) 0.64458(14) 0.0431(10) Uani 1 1 d . U
N2 N 0.1247(5) 0.4669(5) -0.15102(13) 0.0427(10) Uani 1 1 d . U
N6 N 0.6147(5) 0.9563(5) 0.68215(13) 0.0414(9) Uani 1 1 d . U
N1 N 0.0225(5) 0.5478(4) -0.18027(13) 0.0432(10) Uani 1 1 d . U
C10 C 0.0708(6) 0.6727(5) -0.01324(15) 0.0316(10) Uani 1 1 d . U
H10 H 0.0616 0.7166 0.0174 0.038 Uiso 1 1 calc R U
O10 O 0.6911(6) 1.3312(4) 0.82726(13) 0.0709(12) Uani 1 1 d . U
H10A H 0.6905 1.2905 0.8537 0.085 Uiso 1 1 calc R U
C9 C -0.0575(6) 0.7518(5) -0.04480(15) 0.0306(9) Uani 1 1 d . U
C8 C -0.0431(6) 0.6888(5) -0.09092(15) 0.0333(10) Uani 1 1 d . U
H8 H -0.1287 0.7416 -0.1120 0.040 Uiso 1 1 calc R U
C30 C 0.3930(5) 0.9208(5) 0.53887(14) 0.0304(9) Uani 1 1 d . U
C32 C 0.5505(6) 0.9311(5) 0.60659(15) 0.0349(10) Uani 1 1 d . U
C7 C 0.1002(6) 0.5466(5) -0.10512(15) 0.0332(10) Uani 1 1 d . U
C11 C 0.2124(5) 0.5287(5) -0.02727(15) 0.0322(10) Uani 1 1 d . U
C13 C -0.2229(6) 0.8964(5) -0.02770(15) 0.0315(10) Uani 1 1 d . U
C29 C 0.5056(5) 0.7601(5) 0.53138(15) 0.0290(9) Uani 1 1 d . U
H29 H 0.4896 0.7020 0.5062 0.035 Uiso 1 1 calc R U
C31 C 0.4206(6) 1.0065(5) 0.57615(16) 0.0367(10) Uani 1 1 d . U
H31 H 0.3510 1.1151 0.5805 0.044 Uiso 1 1 calc R U
C34 C 0.2388(5) 0.9974(5) 0.50933(15) 0.0318(10) Uani 1 1 d . U
C14 C 0.3376(6) 0.4334(5) 0.00837(16) 0.0338(10) Uani 1 1 d . U
C33 C 0.6602(6) 0.7723(5) 0.59943(15) 0.0378(11) Uani 1 1 d . U
H33 H 0.7477 0.7224 0.6203 0.045 Uiso 1 1 calc R U
C12 C 0.2258(6) 0.4668(5) -0.07320(15) 0.0353(10) Uani 1 1 d . U
H12 H 0.3203 0.3704 -0.0828 0.042 Uiso 1 1 calc R U
C25 C 0.9571(6) 0.1215(5) 0.39189(15) 0.0403(11) Uani 1 1 d . U
H25 H 1.0349 0.0265 0.4038 0.048 Uiso 1 1 calc R U
C28 C 0.6402(6) 0.6868(5) 0.56105(15) 0.0342(10) Uani 1 1 d . U
C35 C 0.6343(6) 1.0553(5) 0.71869(16) 0.0373(10) Uani 1 1 d . U
C27 C 0.7660(6) 0.5156(5) 0.55195(16) 0.0403(11) Uani 1 1 d . U
O7 O 0.8696(7) 0.4471(5) 0.58079(16) 0.115(2) Uani 1 1 d . U
C17 C 0.7547(6) 0.1649(6) 0.19557(15) 0.0384(11) Uani 1 1 d . U
C15 C 0.5528(7) 0.2824(5) 0.13510(16) 0.0438(12) Uani 1 1 d . U
H15 H 0.4527 0.3675 0.1258 0.053 Uiso 1 1 calc R U
C4 C 0.0419(6) 0.4674(5) -0.22525(16) 0.0389(11) Uani 1 1 d . U
C26 C 0.9131(6) 0.1215(6) 0.34555(15) 0.0415(11) Uani 1 1 d . U
H26 H 0.9628 0.0282 0.3266 0.050 Uiso 1 1 calc R U
C24 C 0.7811(7) 0.3891(6) 0.40278(16) 0.0468(13) Uani 1 1 d . U
H24 H 0.7369 0.4818 0.4220 0.056 Uiso 1 1 calc R U
C20 C 0.8117(6) 0.1612(6) 0.24365(16) 0.0433(12) Uani 1 1 d . U
H20 H 0.9122 0.0719 0.2505 0.052 Uiso 1 1 calc R U
C1 C 0.0546(7) 0.3305(6) -0.31429(16) 0.0432(12) Uani 1 1 d . U
C22 C 0.7951(6) 0.2597(6) 0.32696(15) 0.0393(11) Uani 1 1 d . U
C19 C 0.7883(7) 0.0431(6) 0.11789(17) 0.0497(13) Uani 1 1 d . U
H19 H 0.8560 -0.0403 0.0961 0.060 Uiso 1 1 calc R U
C16 C 0.6049(7) 0.2884(6) 0.18016(16) 0.0462(12) Uani 1 1 d . U
H16 H 0.5394 0.3760 0.2007 0.055 Uiso 1 1 calc R U
C18 C 0.8442(7) 0.0421(6) 0.16284(17) 0.0507(14) Uani 1 1 d . U
H18 H 0.9453 -0.0440 0.1713 0.061 Uiso 1 1 calc R U
C5 C 0.1593(6) 0.3111(6) -0.23657(17) 0.0451(12) Uani 1 1 d . U
H5 H 0.2354 0.2519 -0.2142 0.054 Uiso 1 1 calc R U
C40 C 0.6370(6) 1.0015(6) 0.76493(17) 0.0448(12) Uani 1 1 d . U
H40 H 0.6286 0.9034 0.7709 0.054 Uiso 1 1 calc R U
C39 C 0.6523(7) 1.0925(6) 0.80311(17) 0.0467(12) Uani 1 1 d . U
H39 H 0.6498 1.0576 0.8346 0.056 Uiso 1 1 calc R U
C38 C 0.6711(7) 1.2358(6) 0.79313(18) 0.0485(13) Uani 1 1 d . U
C6 C 0.1637(7) 0.2438(6) -0.28048(17) 0.0482(13) Uani 1 1 d . U
H6 H 0.2414 0.1384 -0.2876 0.058 Uiso 1 1 calc R U
C23 C 0.7310(7) 0.3945(6) 0.35685(17) 0.0491(13) Uani 1 1 d . U
H23 H 0.6525 0.4906 0.3457 0.059 Uiso 1 1 calc R U
C21 C 0.7381(7) 0.2692(6) 0.27844(17) 0.0493(13) Uani 1 1 d . U
H21 H 0.6401 0.3607 0.2716 0.059 Uiso 1 1 calc R U
C3 C -0.0658(7) 0.5541(6) -0.25899(17) 0.0507(13) Uani 1 1 d . U
H3 H -0.1435 0.6595 -0.2518 0.061 Uiso 1 1 calc R U
C36 C 0.6536(7) 1.1991(6) 0.70934(17) 0.0471(12) Uani 1 1 d . U
H36 H 0.6558 1.2348 0.6780 0.057 Uiso 1 1 calc R U
C37 C 0.6694(7) 1.2885(6) 0.74698(18) 0.0540(14) Uani 1 1 d . U
H37 H 0.6791 1.3861 0.7409 0.065 Uiso 1 1 calc R U
C2 C -0.0606(7) 0.4868(6) -0.30363(17) 0.0551(14) Uani 1 1 d . U
H2 H -0.1343 0.5466 -0.3264 0.066 Uiso 1 1 calc R U

loop_
_atom_site_aniso_label
_atom_site_aniso_U_11
_atom_site_aniso_U_22
_atom_site_aniso_U_33
_atom_site_aniso_U_23
_atom_site_aniso_U_13
_atom_site_aniso_U_12
Zn2 0.0359(3) 0.0313(3) 0.0271(3) -0.0044(2) -0.0123(2) -0.0008(2)
Zn1 0.0354(3) 0.0292(3) 0.0278(3) -0.0066(2) -0.0148(2) 0.0035(2)
O8 0.0341(17) 0.0390(17) 0.0305(16) -0.0017(13) -0.0115(13) -0.0081(14)
O5 0.0439(19) 0.0270(16) 0.0358(17) -0.0033(13) -0.0126(14) 0.0079(14)
O3 0.0381(18) 0.0309(16) 0.0366(17) -0.0099(14) -0.0148(14) 0.0056(14)
O2 0.0358(17) 0.0303(16) 0.0358(17) 0.0005(13) -0.0138(14) 0.0023(13)
O9 0.0293(16) 0.0311(16) 0.0477(19) -0.0028(14) -0.0118(14) -0.0030(13)
O4 0.053(2) 0.0382(18) 0.0358(18) -0.0036(15) -0.0200(16) 0.0017(16)
O6 0.050(2) 0.0353(17) 0.0433(19) -0.0132(15) -0.0189(16) 0.0028(15)
N3 0.038(2) 0.040(2) 0.0215(17) -0.0022(15) -0.0127(15) -0.0110(17)
N4 0.033(2) 0.046(2) 0.0249(18) -0.0015(16) -0.0065(16) -0.0101(17)
O11 0.069(3) 0.044(2) 0.045(2) -0.0072(17) -0.0084(18) -0.0115(19)
O1 0.078(3) 0.064(2) 0.041(2) -0.0168(18) -0.0216(19) 0.000(2)
N5 0.037(2) 0.044(2) 0.039(2) -0.0153(18) -0.0133(18) -0.0035(18)
N2 0.044(2) 0.045(2) 0.030(2) -0.0060(17) -0.0103(18) -0.0056(19)
N6 0.042(2) 0.045(2) 0.030(2) -0.0136(18) -0.0069(18) -0.0084(18)
N1 0.049(2) 0.038(2) 0.033(2) -0.0059(17) -0.0069(18) -0.0050(19)
C10 0.033(2) 0.028(2) 0.030(2) -0.0039(18) -0.0096(18) -0.0049(18)
O10 0.119(4) 0.058(2) 0.043(2) -0.0129(18) -0.018(2) -0.039(2)
C9 0.030(2) 0.025(2) 0.030(2) -0.0031(17) -0.0039(18) -0.0024(17)
C8 0.035(2) 0.029(2) 0.031(2) -0.0024(18) -0.0152(19) -0.0038(18)
C30 0.029(2) 0.034(2) 0.026(2) 0.0012(18) -0.0082(18) -0.0069(18)
C32 0.034(2) 0.043(3) 0.025(2) -0.0098(19) -0.0050(18) -0.011(2)
C7 0.032(2) 0.033(2) 0.028(2) -0.0074(18) -0.0039(18) -0.0047(19)
C11 0.030(2) 0.025(2) 0.035(2) -0.0005(18) -0.0085(19) -0.0017(18)
C13 0.030(2) 0.024(2) 0.032(2) -0.0014(18) -0.0081(18) 0.0009(17)
C29 0.025(2) 0.030(2) 0.029(2) -0.0061(18) -0.0031(17) -0.0069(17)
C31 0.038(3) 0.028(2) 0.039(3) -0.0065(19) -0.008(2) -0.0057(19)
C34 0.023(2) 0.035(2) 0.033(2) 0.0030(19) -0.0036(18) -0.0057(18)
C14 0.027(2) 0.030(2) 0.039(2) -0.0002(19) -0.0075(19) -0.0034(18)
C33 0.036(3) 0.042(2) 0.029(2) -0.0073(19) -0.0102(19) -0.006(2)
C12 0.038(3) 0.025(2) 0.034(2) -0.0056(18) -0.0058(19) -0.0017(19)
C25 0.049(3) 0.036(2) 0.027(2) -0.0019(19) -0.009(2) -0.004(2)
C28 0.033(2) 0.030(2) 0.031(2) -0.0034(18) -0.0078(19) -0.0017(18)
C35 0.027(2) 0.041(3) 0.037(2) -0.012(2) -0.0066(19) -0.004(2)
C27 0.037(3) 0.034(2) 0.036(3) -0.007(2) -0.011(2) 0.004(2)
O7 0.142(4) 0.062(3) 0.079(3) -0.028(2) -0.078(3) 0.049(3)
C17 0.041(3) 0.050(3) 0.025(2) 0.004(2) -0.0110(19) -0.016(2)
C15 0.051(3) 0.037(3) 0.033(2) -0.005(2) -0.020(2) -0.001(2)
C4 0.048(3) 0.037(2) 0.029(2) -0.0054(19) -0.009(2) -0.011(2)
C26 0.052(3) 0.043(3) 0.025(2) -0.005(2) -0.006(2) -0.011(2)
C24 0.065(3) 0.036(3) 0.029(2) -0.003(2) -0.011(2) -0.006(2)
C20 0.043(3) 0.050(3) 0.031(2) -0.001(2) -0.014(2) -0.009(2)
C1 0.051(3) 0.041(3) 0.029(2) -0.009(2) -0.008(2) -0.007(2)
C22 0.045(3) 0.052(3) 0.023(2) 0.003(2) -0.010(2) -0.020(2)
C19 0.048(3) 0.050(3) 0.035(3) -0.009(2) -0.018(2) 0.004(2)
C16 0.058(3) 0.044(3) 0.031(2) -0.005(2) -0.014(2) -0.010(2)
C18 0.047(3) 0.055(3) 0.035(3) -0.003(2) -0.022(2) 0.003(2)
C5 0.037(3) 0.047(3) 0.035(3) -0.007(2) -0.010(2) 0.004(2)
C40 0.050(3) 0.041(3) 0.042(3) -0.006(2) -0.012(2) -0.014(2)
C39 0.058(3) 0.040(3) 0.034(3) -0.009(2) -0.015(2) -0.007(2)
C38 0.051(3) 0.045(3) 0.042(3) -0.019(2) -0.012(2) -0.008(2)
C6 0.044(3) 0.039(3) 0.042(3) -0.014(2) -0.008(2) 0.006(2)
C23 0.057(3) 0.043(3) 0.033(3) 0.003(2) -0.018(2) 0.000(2)
C21 0.062(3) 0.054(3) 0.031(2) 0.003(2) -0.021(2) -0.017(3)
C3 0.062(3) 0.035(3) 0.039(3) -0.005(2) -0.010(2) 0.001(2)
C36 0.060(3) 0.048(3) 0.031(2) -0.008(2) -0.007(2) -0.016(3)
C37 0.070(4) 0.048(3) 0.047(3) -0.008(2) -0.008(3) -0.025(3)
C2 0.074(4) 0.046(3) 0.034(3) 0.002(2) -0.022(3) -0.006(3)

loop_
_atom_type_symbol
_atom_type_description
_atom_type_scat_dispersion_real
_atom_type_scat_dispersion_imag
_atom_type_scat_source
C C 0.0033 0.0016 'International Tables Vol C Tables 4.2.6.8 and 6.1.1.4'
H H 0.0000 0.0000 'International Tables Vol C Tables 4.2.6.8 and 6.1.1.4'
N N 0.0061 0.0033 'International Tables Vol C Tables 4.2.6.8 and 6.1.1.4'
O O 0.0106 0.0060 'International Tables Vol C Tables 4.2.6.8 and 6.1.1.4'
Zn Zn 0.2839 1.4301 'International Tables Vol C Tables 4.2.6.8 and 6.1.1.4'

loop_
_geom_angle_atom_site_label_1
_geom_angle_atom_site_label_2
_geom_angle_atom_site_label_3
_geom_angle
_geom_angle_site_symmetry_1
_geom_angle_site_symmetry_3
O6 Zn2 O9 120.78(13) . 1_645
O6 Zn2 O8 110.02(14) . 2_666
O9 Zn2 O8 100.94(12) 1_645 2_666
O6 Zn2 N4 100.16(14) . .
O9 Zn2 N4 118.57(14) 1_645 .
O8 Zn2 N4 105.62(14) 2_666 .
O5 Zn1 O3 111.70(13) . 1_645
O5 Zn1 N3 131.78(14) . .
O3 Zn1 N3 99.75(13) 1_645 .
O5 Zn1 O2 97.43(13) . 2_565
O3 Zn1 O2 108.56(13) 1_645 2_565
N3 Zn1 O2 106.29(13) . 2_565
C34 O8 Zn2 123.3(3) . 2_666
C14 O5 Zn1 118.5(3) . .
C13 O3 Zn1 119.8(3) . 1_465
C13 O2 Zn1 120.8(3) . 2_565
C34 O9 Zn2 116.9(3) . 1_465
C27 O6 Zn2 121.9(3) . .
C15 N3 C19 117.0(4) . .
C15 N3 Zn1 124.6(3) . .
C19 N3 Zn1 118.4(3) . .
C25 N4 C24 118.1(4) . .
C25 N4 Zn2 122.1(3) . .
C24 N4 Zn2 118.8(3) . .
H11A O11 H11B 104(4) . .
C1 O1 H1 109.5 . .
N6 N5 C32 114.0(4) . .
N1 N2 C7 113.9(4) . .
N5 N6 C35 112.8(4) . .
N2 N1 C4 114.1(4) . .
C11 C10 C9 120.3(4) . .
C11 C10 H10 119.9 . .
C9 C10 H10 119.9 . .
C38 O10 H10A 109.5 . .
C8 C9 C10 120.3(4) . .
C8 C9 C13 119.2(4) . .
C10 C9 C13 120.2(4) . .
C7 C8 C9 119.3(4) . .
C7 C8 H8 120.4 . .
C9 C8 H8 120.4 . .
C31 C30 C29 119.1(4) . .
C31 C30 C34 120.2(4) . .
C29 C30 C34 120.6(4) . .
C31 C32 C33 120.7(4) . .
C31 C32 N5 115.8(4) . .
C33 C32 N5 123.4(4) . .
C8 C7 C12 120.2(4) . .
C8 C7 N2 124.2(4) . .
C12 C7 N2 115.5(4) . .
C12 C11 C10 119.1(4) . .
C12 C11 C14 120.1(4) . .
C10 C11 C14 120.5(4) . .
O3 C13 O2 123.7(4) . .
O3 C13 C9 117.3(4) . .
O2 C13 C9 119.1(4) . .
C28 C29 C30 120.4(4) . .
C28 C29 H29 119.8 . .
C30 C29 H29 119.8 . .
C32 C31 C30 120.0(4) . .
C32 C31 H31 120.0 . .
C30 C31 H31 120.0 . .
O8 C34 O9 123.2(4) . .
O8 C34 C30 120.1(4) . .
O9 C34 C30 116.7(4) . .
O4 C14 O5 123.4(4) . .
O4 C14 C11 121.4(4) . .
O5 C14 C11 115.2(4) . .
C32 C33 C28 120.0(4) . .
C32 C33 H33 120.0 . .
C28 C33 H33 120.0 . .
C11 C12 C7 120.9(4) . .
C11 C12 H12 119.6 . .
C7 C12 H12 119.6 . .
N4 C25 C26 122.8(4) . .
N4 C25 H25 118.6 . .
C26 C25 H25 118.6 . .
C29 C28 C33 119.6(4) . .
C29 C28 C27 120.5(4) . .
C33 C28 C27 119.8(4) . .
C40 C35 C36 119.7(4) . .
C40 C35 N6 117.0(4) . .
C36 C35 N6 123.3(4) . .
O7 C27 O6 124.1(4) . .
O7 C27 C28 120.2(4) . .
O6 C27 C28 115.7(4) . .
C18 C17 C16 115.6(4) . .
C18 C17 C20 121.1(4) . .
C16 C17 C20 123.2(4) . .
N3 C15 C16 122.9(4) . .
N3 C15 H15 118.6 . .
C16 C15 H15 118.6 . .
C3 C4 C5 119.1(4) . .
C3 C4 N1 115.9(4) . .
C5 C4 N1 125.0(4) . .
C25 C26 C22 120.2(4) . .
C25 C26 H26 119.9 . .
C22 C26 H26 119.9 . .
N4 C24 C23 121.3(4) . .
N4 C24 H24 119.4 . .
C23 C24 H24 119.4 . .
C21 C20 C17 127.5(5) . .
C21 C20 H20 116.2 . .
C17 C20 H20 116.2 . .
O1 C1 C6 117.0(4) . .
O1 C1 C2 123.5(4) . .
C6 C1 C2 119.5(4) . .
C26 C22 C23 116.5(4) . .
C26 C22 C21 123.7(4) . .
C23 C22 C21 119.9(4) . .
N3 C19 C18 122.3(4) . .
N3 C19 H19 118.9 . .
C18 C19 H19 118.9 . .
C15 C16 C17 120.7(4) . .
C15 C16 H16 119.6 . .
C17 C16 H16 119.6 . .
C17 C18 C19 121.4(4) . .
C17 C18 H18 119.3 . .
C19 C18 H18 119.3 . .
C6 C5 C4 120.3(4) . .
C6 C5 H5 119.9 . .
C4 C5 H5 119.9 . .
C35 C40 C39 120.8(5) . .
C35 C40 H40 119.6 . .
C39 C40 H40 119.6 . .
C38 C39 C40 118.7(5) . .
C38 C39 H39 120.7 . .
C40 C39 H39 120.7 . .
O10 C38 C37 116.2(5) . .
O10 C38 C39 123.4(5) . .
C37 C38 C39 120.4(4) . .
C5 C6 C1 120.6(4) . .
C5 C6 H6 119.7 . .
C1 C6 H6 119.7 . .
C24 C23 C22 121.2(4) . .
C24 C23 H23 119.4 . .
C22 C23 H23 119.4 . .
C20 C21 C22 126.2(5) . .
C20 C21 H21 116.9 . .
C22 C21 H21 116.9 . .
C4 C3 C2 120.8(4) . .
C4 C3 H3 119.6 . .
C2 C3 H3 119.6 . .
C37 C36 C35 119.4(5) . .
C37 C36 H36 120.3 . .
C35 C36 H36 120.3 . .
C38 C37 C36 120.9(5) . .
C38 C37 H37 119.5 . .
C36 C37 H37 119.5 . .
C1 C2 C3 119.7(4) . .
C1 C2 H2 120.1 . .
C3 C2 H2 120.1 . .

loop_
_geom_bond_atom_site_label_1
_geom_bond_atom_site_label_2
_geom_bond_distance
_geom_bond_site_symmetry_2
Zn2 O6 1.911(3) .
Zn2 O9 1.931(3) 1_645
Zn2 O8 1.996(3) 2_666
Zn2 N4 2.035(3) .
Zn1 O5 1.922(3) .
Zn1 O3 1.971(3) 1_645
Zn1 N3 1.993(3) .
Zn1 O2 2.011(3) 2_565
O8 C34 1.259(5) .
O8 Zn2 1.996(3) 2_666
O5 C14 1.280(5) .
O3 C13 1.257(5) .
O3 Zn1 1.971(3) 1_465
O2 C13 1.262(5) .
O2 Zn1 2.011(3) 2_565
O9 C34 1.272(5) .
O9 Zn2 1.931(3) 1_465
O4 C14 1.227(5) .
O6 C27 1.256(5) .
N3 C15 1.326(5) .
N3 C19 1.346(5) .
N4 C25 1.334(5) .
N4 C24 1.346(5) .
O11 H11A 0.852(10) .
O11 H11B 0.851(10) .
O1 C1 1.354(5) .
O1 H1 0.8200 .
N5 N6 1.247(5) .
N5 C32 1.436(5) .
N2 N1 1.237(5) .
N2 C7 1.436(5) .
N6 C35 1.425(5) .
N1 C4 1.423(6) .
C10 C11 1.389(5) .
C10 C9 1.392(5) .
C10 H10 0.9300 .
O10 C38 1.355(6) .
O10 H10A 0.8200 .
C9 C8 1.390(6) .
C9 C13 1.500(5) .
C8 C7 1.386(5) .
C8 H8 0.9300 .
C30 C31 1.389(6) .
C30 C29 1.394(5) .
C30 C34 1.486(5) .
C32 C31 1.371(6) .
C32 C33 1.374(6) .
C7 C12 1.388(6) .
C11 C12 1.382(6) .
C11 C14 1.500(6) .
C29 C28 1.377(5) .
C29 H29 0.9300 .
C31 H31 0.9300 .
C33 C28 1.386(6) .
C33 H33 0.9300 .
C12 H12 0.9300 .
C25 C26 1.372(6) .
C25 H25 0.9300 .
C28 C27 1.500(6) .
C35 C40 1.372(6) .
C35 C36 1.389(7) .
C27 O7 1.202(5) .
C17 C18 1.367(6) .
C17 C16 1.390(6) .
C17 C20 1.454(6) .
C15 C16 1.370(6) .
C15 H15 0.9300 .
C4 C3 1.367(6) .
C4 C5 1.387(6) .
C26 C22 1.381(6) .
C26 H26 0.9300 .
C24 C23 1.374(6) .
C24 H24 0.9300 .
C20 C21 1.309(7) .
C20 H20 0.9300 .
C1 C6 1.374(6) .
C1 C2 1.379(6) .
C22 C23 1.383(6) .
C22 C21 1.461(6) .
C19 C18 1.370(6) .
C19 H19 0.9300 .
C16 H16 0.9300 .
C18 H18 0.9300 .
C5 C6 1.366(6) .
C5 H5 0.9300 .
C40 C39 1.397(6) .
C40 H40 0.9300 .
C39 C38 1.386(7) .
C39 H39 0.9300 .
C38 C37 1.367(7) .
C6 H6 0.9300 .
C23 H23 0.9300 .
C21 H21 0.9300 .
C3 C2 1.383(6) .
C3 H3 0.9300 .
C36 C37 1.379(6) .
C36 H36 0.9300 .
C37 H37 0.9300 .
C2 H2 0.9300 .

loop_
_geom_hbond_atom_site_label_D
_geom_hbond_atom_site_label_H
_geom_hbond_atom_site_label_A
_geom_hbond_distance_DH
_geom_hbond_distance_HA
_geom_hbond_distance_DA
_geom_hbond_angle_DHA
_geom_hbond_site_symmetry_A
O1 H1 O7 0.82 1.81 2.628(5) 172.6 1_454
O10 H10A O11 0.82 1.81 2.600(5) 162.4 .
C31 H31 O1 0.93 2.62 3.273(6) 127.7 1_566
C25 H25 O8 0.93 2.63 3.399(5) 140.4 1_645
C15 H15 O4 0.93 2.50 3.248(5) 138.0 .
C24 H24 O6 0.93 2.55 3.100(6) 117.9 .
C19 H19 O3 0.93 2.50 3.086(5) 121.0 1_645

loop_
_geom_torsion_atom_site_label_1
_geom_torsion_atom_site_label_2
_geom_torsion_atom_site_label_3
_geom_torsion_atom_site_label_4
_geom_torsion
_geom_torsion_site_symmetry_1
C32 N5 N6 C35 178.2(3) .
C7 N2 N1 C4 -178.0(4) .
C11 C10 C9 C8 -1.2(7) .
C11 C10 C9 C13 172.5(4) .
C10 C9 C8 C7 0.1(7) .
C13 C9 C8 C7 -173.7(4) .
N6 N5 C32 C31 149.0(4) .
N6 N5 C32 C33 -32.7(6) .
C9 C8 C7 C12 1.1(7) .
C9 C8 C7 N2 177.2(4) .
N1 N2 C7 C8 10.6(7) .
N1 N2 C7 C12 -173.2(4) .
C9 C10 C11 C12 1.2(7) .
C9 C10 C11 C14 -172.7(4) .
Zn1 O3 C13 O2 7.0(6) 1_465
Zn1 O3 C13 C9 -172.7(3) 1_465
Zn1 O2 C13 O3 -89.9(5) 2_565
Zn1 O2 C13 C9 89.9(4) 2_565
C8 C9 C13 O3 -169.3(4) .
C10 C9 C13 O3 16.9(6) .
C8 C9 C13 O2 10.9(6) .
C10 C9 C13 O2 -162.8(4) .
C31 C30 C29 C28 1.1(6) .
C34 C30 C29 C28 -175.4(4) .
C33 C32 C31 C30 3.0(7) .
N5 C32 C31 C30 -178.7(4) .
C29 C30 C31 C32 -3.5(7) .
C34 C30 C31 C32 173.0(4) .
Zn2 O8 C34 O9 -112.8(4) 2_666
Zn2 O8 C34 C30 65.7(5) 2_666
Zn2 O9 C34 O8 17.7(5) 1_465
Zn2 O9 C34 C30 -161.0(3) 1_465
C31 C30 C34 O8 -165.6(4) .
C29 C30 C34 O8 10.9(6) .
C31 C30 C34 O9 13.1(6) .
C29 C30 C34 O9 -170.5(4) .
Zn1 O5 C14 O4 17.1(6) .
Zn1 O5 C14 C11 -160.9(3) .
C12 C11 C14 O4 -179.7(4) .
C10 C11 C14 O4 -6.0(7) .
C12 C11 C14 O5 -1.7(6) .
C10 C11 C14 O5 172.0(4) .
C31 C32 C33 C28 0.1(7) .
N5 C32 C33 C28 -178.2(4) .
C10 C11 C12 C7 0.0(7) .
C14 C11 C12 C7 173.9(4) .
C8 C7 C12 C11 -1.2(7) .
N2 C7 C12 C11 -177.6(4) .
C24 N4 C25 C26 -0.3(7) .
Zn2 N4 C25 C26 167.5(4) .
C30 C29 C28 C33 1.9(7) .
C30 C29 C28 C27 -177.7(4) .
C32 C33 C28 C29 -2.5(7) .
C32 C33 C28 C27 177.1(4) .
N5 N6 C35 C40 162.4(4) .
N5 N6 C35 C36 -18.8(6) .
Zn2 O6 C27 O7 -2.5(8) .
Zn2 O6 C27 C28 175.8(3) .
C29 C28 C27 O7 -171.8(5) .
C33 C28 C27 O7 8.6(8) .
C29 C28 C27 O6 9.8(7) .
C33 C28 C27 O6 -169.8(4) .
C19 N3 C15 C16 -3.1(7) .
Zn1 N3 C15 C16 175.9(4) .
N2 N1 C4 C3 -178.6(5) .
N2 N1 C4 C5 1.7(7) .
N4 C25 C26 C22 -1.3(8) .
C25 N4 C24 C23 1.2(7) .
Zn2 N4 C24 C23 -167.0(4) .
C18 C17 C20 C21 -179.4(5) .
C16 C17 C20 C21 -1.4(8) .
C25 C26 C22 C23 1.8(7) .
C25 C26 C22 C21 -178.6(5) .
C15 N3 C19 C18 4.2(8) .
Zn1 N3 C19 C18 -174.8(4) .
N3 C15 C16 C17 0.6(8) .
C18 C17 C16 C15 0.9(7) .
C20 C17 C16 C15 -177.3(5) .
C16 C17 C18 C19 0.2(8) .
C20 C17 C18 C19 178.4(5) .
N3 C19 C18 C17 -2.8(9) .
C3 C4 C5 C6 -1.5(8) .
N1 C4 C5 C6 178.2(5) .
C36 C35 C40 C39 2.3(7) .
N6 C35 C40 C39 -178.8(4) .
C35 C40 C39 C38 -2.2(7) .
C40 C39 C38 O10 -178.4(5) .
C40 C39 C38 C37 1.8(8) .
C4 C5 C6 C1 1.1(8) .
O1 C1 C6 C5 -179.4(5) .
C2 C1 C6 C5 -0.1(8) .
N4 C24 C23 C22 -0.7(8) .
C26 C22 C23 C24 -0.8(8) .
C21 C22 C23 C24 179.5(5) .
C17 C20 C21 C22 177.9(5) .
C26 C22 C21 C20 -12.8(9) .
C23 C22 C21 C20 166.8(5) .
C5 C4 C3 C2 1.0(8) .
N1 C4 C3 C2 -178.8(5) .
C40 C35 C36 C37 -2.0(7) .
N6 C35 C36 C37 179.2(4) .
O10 C38 C37 C36 178.7(5) .
C39 C38 C37 C36 -1.6(8) .
C35 C36 C37 C38 1.7(8) .
O1 C1 C2 C3 178.8(5) .
C6 C1 C2 C3 -0.5(8) .
C4 C3 C2 C1 0.0(9) .
